data_4000849
loop_
_publ_author_name
'Murata, Tsuyoshi'
'Shao, Xiangfeng'
'Nakano, Yoshiaki'
'Yamochi, Hideki'
'Uruichi, Mikio'
'Yakushi, Kyuya'
'Saito, Gunzi'
'Tanaka, Koichiro'

_publ_section_title
;
 Tuning of Multi-Instabilities in Organic Alloy,
 [(EDO-TTF)1&#x2212;x(MeEDO-TTF)x]2PF6
;
_journal_issue 10
_journal_name_full 'Chemistry of Materials'
_journal_page_first 3121
_journal_paper_doi 10.1021/cm100051b
_journal_volume 22
_journal_year 2010
_chemical_formula_moiety 'C16.10 H12.20 O4 S8, F6 P1'
_chemical_formula_sum 'C16.1 H12.2 F6 O4 P S8'
_chemical_formula_weight 671.11
_chemical_name_common (Me0.05EDO-TTF)2PF6
_chemical_name_systematic
;
 ?
;
_space_group_IT_number 2
_symmetry_cell_setting triclinic
_symmetry_space_group_name_Hall '-P 1'
_symmetry_space_group_name_H-M 'P -1'
_atom_sites_solution_hydrogens geom
_atom_sites_solution_primary direct
_atom_sites_solution_secondary difmap
_audit_creation_method SHELXL-97
_cell_angle_alpha 93.288(8)
_cell_angle_beta 75.048(8)
_cell_angle_gamma 97.309(10)
_cell_formula_units_Z 1
_cell_length_a 7.1980(6)
_cell_length_b 7.3120(14)
_cell_length_c 11.962(2)
_cell_measurement_temperature 250(2)
_cell_volume 603.12(16)
_computing_cell_refinement MAC-DENZO
_computing_data_collection 'DIP software (MAC Science)'
_computing_data_reduction MAC-DENZO
_computing_molecular_graphics 'ORTEP III'
_computing_structure_refinement 'SHELXL-97 (Sheldrick, 1997)'
_computing_structure_solution 'SIR 2004'
_diffrn_ambient_temperature 250(2)
_diffrn_measured_fraction_theta_full 0.917
_diffrn_measured_fraction_theta_max 0.917
_diffrn_measurement_device_type 'Mac Science DIP-2020K'
_diffrn_measurement_method theta/2theta
_diffrn_radiation_monochromator graphite
_diffrn_radiation_source 'fine-focus sealed tube'
_diffrn_radiation_type MoK\a
_diffrn_radiation_wavelength 0.71073
_diffrn_reflns_av_R_equivalents 0.0000
_diffrn_reflns_av_sigmaI/netI 0.0306
_diffrn_reflns_limit_h_max 8
_diffrn_reflns_limit_h_min 0
_diffrn_reflns_limit_k_max 8
_diffrn_reflns_limit_k_min -8
_diffrn_reflns_limit_l_max 14
_diffrn_reflns_limit_l_min -14
_diffrn_reflns_number 2153
_diffrn_reflns_theta_full 25.96
_diffrn_reflns_theta_max 25.96
_diffrn_reflns_theta_min 2.81
_exptl_absorpt_coefficient_mu 0.878
_exptl_absorpt_correction_type none
_exptl_crystal_colour black
_exptl_crystal_density_diffrn 1.848
_exptl_crystal_density_method 'not measured'
_exptl_crystal_description platelet
_exptl_crystal_F_000 338
_exptl_crystal_size_max 0.70
_exptl_crystal_size_mid 0.60
_exptl_crystal_size_min 0.05
_refine_diff_density_max 0.561
_refine_diff_density_min -0.297
_refine_diff_density_rms 0.073
_refine_ls_extinction_method none
_refine_ls_goodness_of_fit_ref 1.072
_refine_ls_hydrogen_treatment mixed
_refine_ls_matrix_type full
_refine_ls_number_parameters 188
_refine_ls_number_reflns 2153
_refine_ls_number_restraints 0
_refine_ls_restrained_S_all 1.072
_refine_ls_R_factor_all 0.0609
_refine_ls_R_factor_gt 0.0478
_refine_ls_shift/su_max 0.000
_refine_ls_shift/su_mean 0.000
_refine_ls_structure_factor_coef Fsqd
_refine_ls_weighting_details 'calc w=1/[\s^2^(Fo^2^)+(0.0892P)^2^+0.1955P] where P=(Fo^2^+2Fc^2^)/3'
_refine_ls_weighting_scheme calc
_refine_ls_wR_factor_gt 0.1412
_refine_ls_wR_factor_ref 0.1500
_reflns_number_gt 1615
_reflns_number_total 2153
_reflns_threshold_expression >2sigma(I)
_cod_data_source_file cm100051b_si_002.cif
_cod_data_source_block x=0.05_250K
_cod_original_cell_volume 603.13(16)
_cod_original_formula_sum 'C16.10 H12.20 F6 O4 P S8'
_cod_database_code 4000849

loop_
_symmetry_equiv_pos_as_xyz
'x, y, z'
'-x, -y, -z'

loop_
_atom_site_label
_atom_site_type_symbol
_atom_site_fract_x
_atom_site_fract_y
_atom_site_fract_z
_atom_site_U_iso_or_equiv
_atom_site_adp_type
_atom_site_occupancy
_atom_site_symmetry_multiplicity
_atom_site_calc_flag
_atom_site_refinement_flags
_atom_site_disorder_assembly
_atom_site_disorder_group
S3 S 0.38922(11) 0.31292(13) 0.68137(7) 0.0459(3) Uani 1 1 d . . .
S4 S 0.21720(12) 0.15771(13) 0.46549(8) 0.0500(3) Uani 1 1 d . . .
S5 S 0.78366(11) 0.34369(12) 0.52412(7) 0.0431(3) Uani 1 1 d . . .
S6 S 0.61103(13) 0.18847(13) 0.31311(8) 0.0510(3) Uani 1 1 d . . .
O11 O 0.5455(4) 0.4103(4) 0.8573(2) 0.0605(7) Uani 1 1 d . . .
O12 O 0.9296(3) 0.4334(4) 0.7041(2) 0.0571(7) Uani 1 1 d . . .
C1 C 0.5364(4) 0.2870(4) 0.5425(3) 0.0389(7) Uani 1 1 d . . .
C2 C 0.4629(4) 0.2193(4) 0.4510(3) 0.0400(7) Uani 1 1 d . . .
C7 C 0.5832(5) 0.3770(5) 0.7417(3) 0.0453(8) Uani 1 1 d . A .
C8 C 0.2418(7) 0.0922(6) 0.3221(4) 0.0620(10) Uani 1 1 d . . .
H8 H 0.1265 0.0461 0.2921 0.074 Uiso 1 1 calc R . .
C9 C 0.7622(5) 0.3880(5) 0.6707(3) 0.0440(8) Uani 1 1 d . A .
C10 C 0.4217(7) 0.1054(6) 0.2523(4) 0.0632(11) Uani 1 1 d . . .
H10 H 0.4455 0.0687 0.1684 0.076 Uiso 1 1 calc R . .
C13A C 0.7117(9) 0.3908(12) 0.8998(5) 0.061(2) Uiso 0.677(18) 1 d P A 1
C14A C 0.8895(10) 0.5059(13) 0.8229(6) 0.058(2) Uiso 0.677(18) 1 d P A 1
C13B C 0.7278(18) 0.504(3) 0.8900(11) 0.060(5) Uiso 0.323(18) 1 d P A 2
C14B C 0.905(2) 0.434(3) 0.8254(12) 0.060(4) Uiso 0.323(18) 1 d P A 2
P16 P 0.0000 0.0000 0.0000 0.0551(4) Uani 1 2 d S . 2
F17A F 0.061(2) 0.0159(15) 0.1163(11) 0.125(7) Uani 0.486(18) 1 d P B 2
F18A F 0.111(3) 0.185(2) -0.0415(12) 0.162(8) Uani 0.486(18) 1 d P . 2
F19A F 0.168(3) -0.109(3) -0.0559(9) 0.170(11) Uani 0.486(18) 1 d P B 2
F17B F -0.031(3) -0.025(3) 0.1273(10) 0.192(8) Uani 0.514(18) 1 d P . 2
F18B F 0.023(4) -0.2027(17) -0.022(2) 0.190(11) Uani 0.514(18) 1 d P . 2
F19B F 0.2154(12) 0.037(2) -0.0046(14) 0.141(6) Uani 0.514(18) 1 d P B 2

loop_
_atom_site_aniso_label
_atom_site_aniso_U_11
_atom_site_aniso_U_22
_atom_site_aniso_U_33
_atom_site_aniso_U_23
_atom_site_aniso_U_13
_atom_site_aniso_U_12
S3 0.0319(5) 0.0511(6) 0.0505(5) 0.0002(4) -0.0024(3) 0.0066(3)
S4 0.0380(5) 0.0473(6) 0.0666(6) 0.0013(4) -0.0171(4) 0.0042(4)
S5 0.0306(5) 0.0520(6) 0.0446(5) 0.0013(4) -0.0050(3) 0.0059(3)
S6 0.0505(6) 0.0496(6) 0.0498(5) -0.0022(4) -0.0065(4) 0.0087(4)
O11 0.0531(15) 0.078(2) 0.0465(14) -0.0048(13) -0.0034(11) 0.0133(13)
O12 0.0392(13) 0.080(2) 0.0532(15) -0.0046(13) -0.0154(10) 0.0061(12)
C1 0.0299(15) 0.0363(18) 0.0495(18) 0.0041(13) -0.0062(12) 0.0071(12)
C2 0.0359(16) 0.0317(17) 0.0516(19) 0.0016(14) -0.0085(13) 0.0068(12)
C7 0.0424(18) 0.047(2) 0.0448(18) 0.0025(15) -0.0061(14) 0.0074(14)
C8 0.067(3) 0.051(2) 0.075(3) 0.001(2) -0.035(2) -0.0005(19)
C9 0.0393(18) 0.048(2) 0.0448(18) 0.0033(15) -0.0092(13) 0.0058(14)
C10 0.086(3) 0.051(2) 0.058(2) -0.0016(18) -0.028(2) 0.007(2)
P16 0.0672(9) 0.0571(9) 0.0446(7) -0.0032(6) -0.0220(6) 0.0063(7)
F17A 0.222(16) 0.096(6) 0.107(11) -0.035(5) -0.128(12) 0.048(7)
F18A 0.223(16) 0.102(10) 0.138(10) 0.054(8) -0.042(9) -0.078(10)
F19A 0.185(15) 0.26(3) 0.079(6) -0.034(9) -0.012(8) 0.157(17)
F17B 0.178(13) 0.36(2) 0.044(5) 0.023(8) -0.008(6) 0.081(12)
F18B 0.34(3) 0.065(7) 0.26(2) -0.080(10) -0.24(2) 0.092(11)
F19B 0.058(5) 0.191(13) 0.178(13) 0.035(10) -0.045(6) -0.015(5)

loop_
_atom_type_symbol
_atom_type_description
_atom_type_scat_dispersion_real
_atom_type_scat_dispersion_imag
_atom_type_scat_source
C C 0.0033 0.0016 'International Tables Vol C Tables 4.2.6.8 and 6.1.1.4'
H H 0.0000 0.0000 'International Tables Vol C Tables 4.2.6.8 and 6.1.1.4'
O O 0.0106 0.0060 'International Tables Vol C Tables 4.2.6.8 and 6.1.1.4'
F F 0.0171 0.0103 'International Tables Vol C Tables 4.2.6.8 and 6.1.1.4'
P P 0.1023 0.0942 'International Tables Vol C Tables 4.2.6.8 and 6.1.1.4'
S S 0.1246 0.1234 'International Tables Vol C Tables 4.2.6.8 and 6.1.1.4'

loop_
_geom_angle_atom_site_label_1
_geom_angle_atom_site_label_2
_geom_angle_atom_site_label_3
_geom_angle
_geom_angle_site_symmetry_1
_geom_angle_site_symmetry_3
C7 S3 C1 93.54(15) . .
C8 S4 C2 94.96(19) . .
C1 S5 C9 93.54(16) . .
C10 S6 C2 94.58(19) . .
C7 O11 C13A 111.0(3) . .
C7 O11 C13B 110.2(5) . .
C13A O11 C13B 32.4(5) . .
C9 O12 C14B 113.7(6) . .
C9 O12 C14A 110.6(3) . .
C14B O12 C14A 22.1(7) . .
C2 C1 S5 120.7(3) . .
C2 C1 S3 122.2(3) . .
S5 C1 S3 117.07(19) . .
C1 C2 S4 122.4(3) . .
C1 C2 S6 122.0(3) . .
S4 C2 S6 115.54(19) . .
C9 C7 O11 124.0(3) . .
C9 C7 S3 117.8(3) . .
O11 C7 S3 118.2(2) . .
C10 C8 S4 117.5(3) . .
C7 C9 O12 125.3(3) . .
C7 C9 S5 117.8(3) . .
O12 C9 S5 116.8(2) . .
C8 C10 S6 117.4(3) . .
O11 C13A C14A 108.1(6) . .
O12 C14A C13A 110.4(6) . .
C14B C13B O11 113.9(12) . .
O12 C14B C13B 113.3(13) . .
F17B P16 F17B 180.0(17) . 2
F17B P16 F18B 90.0(11) . 2
F17B P16 F18B 90.0(11) 2 2
F17B P16 F18B 90.0(11) . .
F17B P16 F18B 90.0(11) 2 .
F18B P16 F18B 180.000(2) 2 .
F17B P16 F18A 66.5(9) . 2
F17B P16 F18A 113.5(9) 2 2
F18B P16 F18A 138.2(8) 2 2
F18B P16 F18A 41.8(8) . 2
F17B P16 F18A 113.5(9) . .
F17B P16 F18A 66.5(9) 2 .
F18B P16 F18A 41.8(8) 2 .
F18B P16 F18A 138.2(8) . .
F18A P16 F18A 180.0(10) 2 .
F17B P16 F19A 75.9(7) . 2
F17B P16 F19A 104.1(7) 2 2
F18B P16 F19A 45.0(7) 2 2
F18B P16 F19A 135.0(7) . 2
F18A P16 F19A 94.3(9) 2 2
F18A P16 F19A 85.7(9) . 2
F17B P16 F19A 104.1(7) . .
F17B P16 F19A 75.9(7) 2 .
F18B P16 F19A 135.0(7) 2 .
F18B P16 F19A 45.0(7) . .
F18A P16 F19A 85.7(9) 2 .
F18A P16 F19A 94.3(9) . .
F19A P16 F19A 180.0(13) 2 .
F17B P16 F19B 93.8(7) . 2
F17B P16 F19B 86.2(7) 2 2
F18B P16 F19B 88.9(7) 2 2
F18B P16 F19B 91.1(7) . 2
F18A P16 F19B 60.6(7) 2 2
F18A P16 F19B 119.4(7) . 2
F19A P16 F19B 48.7(7) 2 2
F19A P16 F19B 131.3(7) . 2
F17B P16 F19B 86.2(7) . .
F17B P16 F19B 93.8(7) 2 .
F18B P16 F19B 91.1(7) 2 .
F18B P16 F19B 88.9(7) . .
F18A P16 F19B 119.4(7) 2 .
F18A P16 F19B 60.6(7) . .
F19A P16 F19B 131.3(7) 2 .
F19A P16 F19B 48.7(7) . .
F19B P16 F19B 180.0(12) 2 .
F17B P16 F17A 25.4(9) . .
F17B P16 F17A 154.6(9) 2 .
F18B P16 F17A 84.1(6) 2 .
F18B P16 F17A 95.9(6) . .
F18A P16 F17A 86.5(7) 2 .
F18A P16 F17A 93.5(7) . .
F19A P16 F17A 89.1(7) 2 .
F19A P16 F17A 90.9(7) . .
F19B P16 F17A 118.3(7) 2 .
F19B P16 F17A 61.7(7) . .
F17B P16 F17A 154.6(9) . 2
F17B P16 F17A 25.4(9) 2 2
F18B P16 F17A 95.9(6) 2 2
F18B P16 F17A 84.1(6) . 2
F18A P16 F17A 93.5(7) 2 2
F18A P16 F17A 86.5(7) . 2
F19A P16 F17A 90.9(7) 2 2
F19A P16 F17A 89.1(7) . 2
F19B P16 F17A 61.7(7) 2 2
F19B P16 F17A 118.3(7) . 2
F17A P16 F17A 180.0(9) . 2
F17B F17A P16 72.6(16) . .
F17B F17A F19B 128.2(19) . .
P16 F17A F19B 58.2(5) . .
F18B F18A P16 68.8(9) 2 .
F18B F18A F19B 110.9(15) 2 .
P16 F18A F19B 60.0(6) . .
F18B F18A F17B 100.1(12) 2 2
P16 F18A F17B 56.2(7) . 2
F19B F18A F17B 87.6(10) . 2
F18B F19A F19B 123.1(12) . .
F18B F19A P16 67.0(7) . .
F19B F19A P16 65.8(6) . .
F17A F17B P16 82.0(18) . .
F17A F17B F18A 124(2) . 2
P16 F17B F18A 57.3(6) . 2
F18A F18B F19A 134.4(13) 2 .
F18A F18B P16 69.4(8) 2 .
F19A F18B P16 68.0(8) . .
F19A F19B P16 65.5(6) . .
F19A F19B F18A 105.6(10) . .
P16 F19B F18A 59.5(5) . .
F19A F19B F17A 100.7(9) . .
P16 F19B F17A 60.1(5) . .
F18A F19B F17A 91.9(8) . .

loop_
_geom_bond_atom_site_label_1
_geom_bond_atom_site_label_2
_geom_bond_distance
_geom_bond_site_symmetry_2
S3 C7 1.733(4) .
S3 C1 1.739(3) .
S4 C8 1.724(4) .
S4 C2 1.735(3) .
S5 C1 1.734(3) .
S5 C9 1.736(3) .
S6 C10 1.734(4) .
S6 C2 1.738(3) .
O11 C7 1.352(4) .
O11 C13A 1.440(6) .
O11 C13B 1.534(14) .
O12 C9 1.361(4) .
O12 C14B 1.416(15) .
O12 C14A 1.458(7) .
C1 C2 1.375(5) .
C7 C9 1.343(5) .
C8 C10 1.343(6) .
C13A C14A 1.549(11) .
C13B C14B 1.45(2) .
P16 F17B 1.501(11) .
P16 F17B 1.501(11) 2
P16 F18B 1.514(9) 2
P16 F18B 1.514(9) .
P16 F18A 1.519(10) 2
P16 F18A 1.519(10) .
P16 F19A 1.524(9) 2
P16 F19A 1.524(9) .
P16 F19B 1.527(7) 2
P16 F19B 1.527(7) .
P16 F17A 1.557(9) .
P16 F17A 1.557(9) 2
F17A F17B 0.67(2) .
F17A F19B 1.582(18) .
F18A F18B 1.08(2) 2
F18A F19B 1.536(17) .
F18A F17B 1.66(2) 2
F19A F18B 1.164(19) .
F19A F19B 1.257(17) .
F17B F18A 1.66(2) 2
F18B F18A 1.08(2) 2

loop_
_geom_torsion_atom_site_label_1
_geom_torsion_atom_site_label_2
_geom_torsion_atom_site_label_3
_geom_torsion_atom_site_label_4
_geom_torsion
_geom_torsion_site_symmetry_1
_geom_torsion_site_symmetry_4
C9 S5 C1 C2 -173.7(3) . .
C9 S5 C1 S3 4.3(2) . .
C7 S3 C1 C2 174.4(3) . .
C7 S3 C1 S5 -3.6(2) . .
S5 C1 C2 S4 179.08(16) . .
S3 C1 C2 S4 1.2(4) . .
S5 C1 C2 S6 -0.5(4) . .
S3 C1 C2 S6 -178.43(17) . .
C8 S4 C2 C1 179.7(3) . .
C8 S4 C2 S6 -0.7(2) . .
C10 S6 C2 C1 -179.9(3) . .
C10 S6 C2 S4 0.5(2) . .
C13A O11 C7 C9 -21.3(6) . .
C13B O11 C7 C9 13.3(8) . .
C13A O11 C7 S3 157.6(4) . .
C13B O11 C7 S3 -167.7(7) . .
C1 S3 C7 C9 1.0(3) . .
C1 S3 C7 O11 -178.0(3) . .
C2 S4 C8 C10 0.7(4) . .
O11 C7 C9 O12 0.0(6) . .
S3 C7 C9 O12 -179.0(3) . .
O11 C7 C9 S5 -179.1(3) . .
S3 C7 C9 S5 1.9(4) . .
C14B O12 C9 C7 11.9(10) . .
C14A O12 C9 C7 -11.7(6) . .
C14B O12 C9 S5 -169.0(10) . .
C14A O12 C9 S5 167.4(5) . .
C1 S5 C9 C7 -3.7(3) . .
C1 S5 C9 O12 177.1(3) . .
S4 C8 C10 S6 -0.4(5) . .
C2 S6 C10 C8 -0.1(4) . .
C7 O11 C13A C14A 50.2(7) . .
C13B O11 C13A C14A -44.7(11) . .
C9 O12 C14A C13A 41.9(8) . .
C14B O12 C14A C13A -60.5(19) . .
O11 C13A C14A O12 -63.3(9) . .
C7 O11 C13B C14B -38.8(16) . .
C13A O11 C13B C14B 58.8(15) . .
C9 O12 C14B C13B -37.6(18) . .
C14A O12 C14B C13B 49(2) . .
O11 C13B C14B O12 52(2) . .
F17B P16 F17A F17B 180.000(1) 2 .
F18B P16 F17A F17B 103(3) 2 .
F18B P16 F17A F17B -77(3) . .
F18A P16 F17A F17B -37(2) 2 .
F18A P16 F17A F17B 143(2) . .
F19A P16 F17A F17B 58(3) 2 .
F19A P16 F17A F17B -122(3) . .
F19B P16 F17A F17B 17(3) 2 .
F19B P16 F17A F17B -163(3) . .
F17A P16 F17A F17B -87(3) 2 .
F17B P16 F17A F19B 163(3) . .
F17B P16 F17A F19B -17(3) 2 .
F18B P16 F17A F19B -94.4(9) 2 .
F18B P16 F17A F19B 85.6(9) . .
F18A P16 F17A F19B 126.3(7) 2 .
F18A P16 F17A F19B -53.7(7) . .
F19A P16 F17A F19B -139.3(8) 2 .
F19A P16 F17A F19B 40.7(8) . .
F19B P16 F17A F19B 180.0 2 .
F17A P16 F17A F19B 75.7(9) 2 .
F17B P16 F18A F18B -60.9(15) . 2
F17B P16 F18A F18B 119.1(15) 2 2
F18B P16 F18A F18B 180.000(1) . 2
F18A P16 F18A F18B -151.7(18) 2 2
F19A P16 F18A F18B 11.7(13) 2 2
F19A P16 F18A F18B -168.3(13) . 2
F19B P16 F18A F18B 48.3(15) 2 2
F19B P16 F18A F18B -131.7(15) . 2
F17A P16 F18A F18B -77.1(12) . 2
F17A P16 F18A F18B 102.9(12) 2 2
F17B P16 F18A F19B 70.8(9) . .
F17B P16 F18A F19B -109.2(9) 2 .
F18B P16 F18A F19B 131.7(15) 2 .
F18B P16 F18A F19B -48.3(15) . .
F18A P16 F18A F19B -20(3) 2 .
F19A P16 F18A F19B 143.4(7) 2 .
F19A P16 F18A F19B -36.6(7) . .
F19B P16 F18A F19B 180.0 2 .
F17A P16 F18A F19B 54.6(8) . .
F17A P16 F18A F19B -125.4(8) 2 .
F17B P16 F18A F17B 180.0 . 2
F18B P16 F18A F17B -119.1(15) 2 2
F18B P16 F18A F17B 60.9(15) . 2
F18A P16 F18A F17B 89(2) 2 2
F19A P16 F18A F17B -107.4(8) 2 2
F19A P16 F18A F17B 72.6(8) . 2
F19B P16 F18A F17B -70.8(9) 2 2
F19B P16 F18A F17B 109.2(9) . 2
F17A P16 F18A F17B 163.8(10) . 2
F17A P16 F18A F17B -16.2(10) 2 2
F17B P16 F19A F18B 75.5(14) . .
F17B P16 F19A F18B -104.5(14) 2 .
F18B P16 F19A F18B 180.000(2) 2 .
F18A P16 F19A F18B 11.0(13) 2 .
F18A P16 F19A F18B -169.0(13) . .
F19A P16 F19A F18B 90.0(11) 2 .
F19B P16 F19A F18B -32.7(13) 2 .
F19B P16 F19A F18B 147.3(13) . .
F17A P16 F19A F18B 97.4(12) . .
F17A P16 F19A F18B -82.6(12) 2 .
F17B P16 F19A F19B -71.8(11) . .
F17B P16 F19A F19B 108.2(11) 2 .
F18B P16 F19A F19B 32.7(13) 2 .
F18B P16 F19A F19B -147.3(13) . .
F18A P16 F19A F19B -136.3(10) 2 .
F18A P16 F19A F19B 43.7(10) . .
F19A P16 F19A F19B -57.3(9) 2 .
F19B P16 F19A F19B 180.0 2 .
F17A P16 F19A F19B -49.9(9) . .
F17A P16 F19A F19B 130.1(9) 2 .
F19B F17A F17B P16 -18(3) . .
P16 F17A F17B F18A 41(2) . 2
F19B F17A F17B F18A 23(5) . 2
F17B P16 F17B F17A 31(25) 2 .
F18B P16 F17B F17A -76(2) 2 .
F18B P16 F17B F17A 104(2) . .
F18A P16 F17B F17A 139(3) 2 .
F18A P16 F17B F17A -41(3) . .
F19A P16 F17B F17A -119(3) 2 .
F19A P16 F17B F17A 61(3) . .
F19B P16 F17B F17A -165(2) 2 .
F19B P16 F17B F17A 15(2) . .
F17A P16 F17B F17A 180.0 2 .
F17B P16 F17B F18A -109(30) 2 2
F18B P16 F17B F18A 144.4(9) 2 2
F18B P16 F17B F18A -35.6(9) . 2
F18A P16 F17B F18A 180.0 . 2
F19A P16 F17B F18A 101.2(10) 2 2
F19A P16 F17B F18A -78.8(10) . 2
F19B P16 F17B F18A 55.5(8) 2 2
F19B P16 F17B F18A -124.5(8) . 2
F17A P16 F17B F18A -139(3) . 2
F17A P16 F17B F18A 41(3) 2 2
F19B F19A F18B F18A 14(3) . 2
P16 F19A F18B F18A -22(2) . 2
F19B F19A F18B P16 36.0(13) . .
F17B P16 F18B F18A 53.2(14) . 2
F17B P16 F18B F18A -126.8(14) 2 2
F18B P16 F18B F18A -152(11) 2 2
F18A P16 F18B F18A 180.0 . 2
F19A P16 F18B F18A -16.6(19) 2 2
F19A P16 F18B F18A 163.4(19) . 2
F19B P16 F18B F18A -40.6(13) 2 2
F19B P16 F18B F18A 139.4(13) . 2
F17A P16 F18B F18A 78.0(13) . 2
F17A P16 F18B F18A -102.0(13) 2 2
F17B P16 F18B F19A -110.1(11) . .
F17B P16 F18B F19A 69.9(11) 2 .
F18B P16 F18B F19A 45(8) 2 .
F18A P16 F18B F19A -163.4(19) 2 .
F18A P16 F18B F19A 16.6(19) . .
F19A P16 F18B F19A 180.0 2 .
F19B P16 F18B F19A 156.1(10) 2 .
F19B P16 F18B F19A -23.9(10) . .
F17A P16 F18B F19A -85.4(12) . .
F17A P16 F18B F19A 94.6(12) 2 .
F18B F19A F19B P16 -36.4(13) . .
F18B F19A F19B F18A -81.5(17) . .
P16 F19A F19B F18A -45.0(8) . .
F18B F19A F19B F17A 13.5(18) . .
P16 F19A F19B F17A 49.9(6) . .
F17B P16 F19B F19A 112.5(11) . .
F17B P16 F19B F19A -67.5(11) 2 .
F18B P16 F19B F19A -157.5(10) 2 .
F18B P16 F19B F19A 22.5(10) . .
F18A P16 F19B F19A 52.3(12) 2 .
F18A P16 F19B F19A -127.7(12) . .
F19A P16 F19B F19A 180.0 2 .
F19B P16 F19B F19A 5.9(9) 2 .
F17A P16 F19B F19A 119.8(9) . .
F17A P16 F19B F19A -60.2(9) 2 .
F17B P16 F19B F18A -119.8(10) . .
F17B P16 F19B F18A 60.2(10) 2 .
F18B P16 F19B F18A -29.8(10) 2 .
F18B P16 F19B F18A 150.2(10) . .
F18A P16 F19B F18A 180.0 2 .
F19A P16 F19B F18A -52.3(12) 2 .
F19A P16 F19B F18A 127.7(12) . .
F19B P16 F19B F18A 133.6(7) 2 .
F17A P16 F19B F18A -112.6(9) . .
F17A P16 F19B F18A 67.4(9) 2 .
F17B P16 F19B F17A -7.2(11) . .
F17B P16 F19B F17A 172.8(11) 2 .
F18B P16 F19B F17A 82.7(9) 2 .
F18B P16 F19B F17A -97.3(9) . .
F18A P16 F19B F17A -67.4(9) 2 .
F18A P16 F19B F17A 112.6(9) . .
F19A P16 F19B F17A 60.2(9) 2 .
F19A P16 F19B F17A -119.8(9) . .
F19B P16 F19B F17A -113.8(5) 2 .
F17A P16 F19B F17A 180.0 2 .
F18B F18A F19B F19A 96.6(16) 2 .
P16 F18A F19B F19A 48.4(10) . .
F17B F18A F19B F19A -3.4(12) 2 .
F18B F18A F19B P16 48.2(11) 2 .
F17B F18A F19B P16 -51.8(6) 2 .
F18B F18A F19B F17A -5.0(14) 2 .
P16 F18A F19B F17A -53.2(5) . .
F17B F18A F19B F17A -105.0(8) 2 .
F17B F17A F19B F19A -33(4) . .
P16 F17A F19B F19A -53.5(7) . .
F17B F17A F19B P16 21(3) . .
F17B F17A F19B F18A 74(3) . .
P16 F17A F19B F18A 52.7(6) . .
